data_2212026
loop_
_publ_author_name
'Ko\,sar, Ba\,sak'
'T\"urkmen, Hayati'
'\,Cetinkaya, Bekir'
'B\"uy\"ukg\"ung\"or, Orhan'

_publ_section_title
'[\m-1,1'-Bis(2,4,6-trimethylbenzyl)-3,3'-(2,3,5,6-tetramethyl-<i>p</i>-phenylenedibenzimidazole)-2,2'-diylidene]di-\m-bromo-disilver(I)'
_journal_coeditor_code BI2124
_journal_issue 2
_journal_name_full 'Acta Crystallographica Section E'
_journal_page_first m619
_journal_page_last m620
_journal_paper_doi 10.1107/S1600536806056273
_journal_volume 63
_journal_year 2007
_chemical_formula_iupac '[Ag2 Br2 (C46 H50 N4)]'
_chemical_formula_moiety 'C46 H50 Ag2 Br2 N4'
_chemical_formula_sum 'C46 H50 Ag2 Br2 N4'
_chemical_formula_weight 1034.46
_chemical_name_systematic
;
[\m-1,1'-Bis(2,4,6-trimethylbenzyl)-3,3'-(2,3,5,6-tetramethyl-p-
phenylenedibenzimidazole)-2,2'-diylidene]di-\m-bromo-disilver(I)
;
_space_group_IT_number 2
_symmetry_cell_setting triclinic
_symmetry_space_group_name_Hall '-P 1'
_symmetry_space_group_name_H-M 'P -1'
_atom_sites_solution_hydrogens geom
_atom_sites_solution_primary direct
_atom_sites_solution_secondary difmap
_cell_angle_alpha 61.286(4)
_cell_angle_beta 78.137(5)
_cell_angle_gamma 83.419(5)
_cell_formula_units_Z 2
_cell_length_a 9.0005(5)
_cell_length_b 15.8848(8)
_cell_length_c 16.7023(10)
_cell_measurement_reflns_used 3879
_cell_measurement_temperature 293(2)
_cell_measurement_theta_max 28.02
_cell_measurement_theta_min 2.31
_cell_volume 2049.2(2)
_computing_cell_refinement X-AREA
_computing_data_collection 'X-AREA (Stoe & Cie, 2002)'
_computing_data_reduction 'X-RED (Stoe & Cie, 2002)'
_computing_molecular_graphics 'ORTEP-3 for Windows (Farrugia, 1997)'
_computing_publication_material 'WinGX (Version 1.64.02; Farrugia, 1999)'
_computing_structure_refinement 'SHELXL97 (Sheldrick, 1997)'
_computing_structure_solution 'SHELXS97 (Sheldrick, 1997)'
_diffrn_ambient_temperature 293(2)
_diffrn_measured_fraction_theta_full 1.000
_diffrn_measured_fraction_theta_max 1.000
_diffrn_measurement_device_type 'Stoe IPDS 2'
_diffrn_measurement_method \w
_diffrn_radiation_monochromator graphite
_diffrn_radiation_source 'fine-focus sealed tube'
_diffrn_radiation_type MoK\a
_diffrn_radiation_wavelength 0.71073
_diffrn_reflns_av_R_equivalents 0.0603
_diffrn_reflns_av_sigmaI/netI 0.0416
_diffrn_reflns_limit_h_max 11
_diffrn_reflns_limit_h_min -11
_diffrn_reflns_limit_k_max 19
_diffrn_reflns_limit_k_min -19
_diffrn_reflns_limit_l_max 20
_diffrn_reflns_limit_l_min -20
_diffrn_reflns_number 29913
_diffrn_reflns_theta_full 26.00
_diffrn_reflns_theta_max 26.00
_diffrn_reflns_theta_min 2.31
_diffrn_standards_number 0
_exptl_absorpt_coefficient_mu 2.943
_exptl_absorpt_correction_T_max 0.8153
_exptl_absorpt_correction_T_min 0.0827
_exptl_absorpt_correction_type integration
_exptl_absorpt_process_details 'X-RED (Stoe & Cie, 2002)'
_exptl_crystal_colour colourless
_exptl_crystal_density_diffrn 1.677
_exptl_crystal_density_method 'not measured'
_exptl_crystal_description plate
_exptl_crystal_F_000 1036
_exptl_crystal_size_max 0.60
_exptl_crystal_size_mid 0.44
_exptl_crystal_size_min 0.08
_refine_diff_density_max 0.771
_refine_diff_density_min -0.623
_refine_ls_extinction_method none
_refine_ls_goodness_of_fit_ref 1.015
_refine_ls_hydrogen_treatment constr
_refine_ls_matrix_type full
_refine_ls_number_parameters 496
_refine_ls_number_reflns 8059
_refine_ls_number_restraints 2
_refine_ls_restrained_S_all 1.015
_refine_ls_R_factor_all 0.0568
_refine_ls_R_factor_gt 0.0367
_refine_ls_shift/su_max 0.001
_refine_ls_shift/su_mean 0.000
_refine_ls_structure_factor_coef Fsqd
_refine_ls_weighting_details 'calc w = 1/[\s^2^(Fo^2^)+(0.0461P)^2^+0.4769P] where P=(Fo^2^+2Fc^2^)/3'
_refine_ls_weighting_scheme calc
_refine_ls_wR_factor_gt 0.0821
_refine_ls_wR_factor_ref 0.0891
_reflns_number_gt 6003
_reflns_number_total 8059
_reflns_threshold_expression I>2\s(I)
_cod_data_source_file bi2124.cif
_cod_data_source_block I
_cod_database_code 2212026
_cod_database_fobs_code 2212026

loop_
_symmetry_equiv_pos_as_xyz
'x, y, z'
'-x, -y, -z'

loop_
_atom_site_type_symbol
_atom_site_label
_atom_site_fract_x
_atom_site_fract_y
_atom_site_fract_z
_atom_site_U_iso_or_equiv
_atom_site_adp_type
_atom_site_calc_flag
_atom_site_refinement_flags
_atom_site_occupancy
C C1 0.5933(4) -0.0133(3) 0.6022(3) 0.0416(8) Uani d . 1
C C2 0.6390(5) -0.0861(3) 0.5790(3) 0.0496(9) Uani d . 1
H H2 0.5961 -0.1465 0.6135 0.060 Uiso calc R 1
C C3 0.7514(5) -0.0650(3) 0.5023(3) 0.0571(11) Uani d . 1
H H3 0.7846 -0.1125 0.4849 0.068 Uiso calc R 1
C C4 0.8152(5) 0.0238(3) 0.4511(3) 0.0582(11) Uani d . 1
H H4 0.8915 0.0349 0.4004 0.070 Uiso calc R 1
C C5 0.7691(5) 0.0974(3) 0.4730(3) 0.0496(9) Uani d . 1
H H5 0.8115 0.1580 0.4378 0.060 Uiso calc R 1
C C6 0.6560(4) 0.0762(3) 0.5502(3) 0.0401(8) Uani d . 1
C C7 0.4797(4) 0.0790(3) 0.6669(3) 0.0406(8) Uani d . 1
C C8 0.3985(5) -0.0928(3) 0.7455(3) 0.0533(10) Uani d . 1
H H8A 0.4583 -0.1504 0.7542 0.064 Uiso calc R 1
H H8B 0.3078 -0.0950 0.7238 0.064 Uiso calc R 1
C C9 0.3520(5) -0.0939(3) 0.8380(3) 0.0454(9) Uani d . 1
C C10 0.1978(5) -0.0898(3) 0.8739(3) 0.0506(10) Uani d . 1
C C11 0.1588(5) -0.0896(3) 0.9587(3) 0.0558(11) Uani d . 1
H H11 0.0566 -0.0876 0.9832 0.067 Uiso calc R 1
C C12 0.2664(6) -0.0923(3) 1.0076(3) 0.0594(12) Uani d . 1
C C13 0.4164(6) -0.1004(3) 0.9734(3) 0.0623(12) Uani d . 1
H H13 0.4895 -0.1053 1.0076 0.075 Uiso calc R 1
C C14 0.4626(5) -0.1014(3) 0.8892(3) 0.0537(10) Uani d . 1
C C15 0.0730(6) -0.0857(4) 0.8240(4) 0.0701(13) Uani d . 1
H H15A 0.0827 -0.1400 0.8127 0.105 Uiso calc R 1
H H15B 0.0808 -0.0276 0.7660 0.105 Uiso calc R 1
H H15C -0.0239 -0.0867 0.8615 0.105 Uiso calc R 1
C C16 0.2197(8) -0.0870(4) 1.0968(3) 0.0848(18) Uani d . 1
H H16A 0.1408 -0.0391 1.0899 0.127 Uiso calc R 1
H H16B 0.3055 -0.0702 1.1118 0.127 Uiso calc R 1
H H16C 0.1829 -0.1482 1.1456 0.127 Uiso calc R 1
C C17 0.6285(6) -0.1105(4) 0.8548(4) 0.0798(15) Uani d . 1
H H17A 0.6430 -0.1589 0.8350 0.120 Uiso calc R 1
H H17B 0.6847 -0.1283 0.9039 0.120 Uiso calc R 1
H H17C 0.6639 -0.0502 0.8037 0.120 Uiso calc R 1
C C18 0.6313(4) 0.2300(3) 0.5594(3) 0.0441(9) Uani d . 1
H H18A 0.6735 0.2575 0.4938 0.053 Uiso calc R 1
H H18B 0.7125 0.2256 0.5915 0.053 Uiso calc R 1
C C19 0.5095(4) 0.2991(2) 0.5734(2) 0.0371(8) Uani d . 1
C C20 0.4051(4) 0.3400(2) 0.5136(2) 0.0349(7) Uani d . 1
C C21 0.3041(4) 0.4122(2) 0.5189(2) 0.0361(7) Uani d . 1
C C22 0.3123(4) 0.4427(2) 0.5837(2) 0.0339(7) Uani d . 1
C C23 0.4147(4) 0.4013(2) 0.6438(2) 0.0350(7) Uani d . 1
C C24 0.5163(4) 0.3280(2) 0.6398(2) 0.0360(7) Uani d . 1
C C25 0.3948(5) 0.3061(3) 0.4450(3) 0.0538(10) Uani d . 1
H H25A 0.4131 0.3588 0.3834 0.081 Uiso calc R 1
H H25B 0.2953 0.2817 0.4574 0.081 Uiso calc R 1
H H25C 0.4694 0.2562 0.4504 0.081 Uiso calc R 1
C C26 0.1895(5) 0.4529(4) 0.4551(3) 0.0591(11) Uani d . 1
H H26A 0.2399 0.4717 0.3926 0.089 Uiso calc R 1
H H26B 0.1396 0.5079 0.4590 0.089 Uiso calc R 1
H H26C 0.1158 0.4051 0.4730 0.089 Uiso calc R 1
C C27 0.4202(5) 0.4315(3) 0.7161(3) 0.0546(10) Uani d . 1
H H27A 0.5229 0.4457 0.7126 0.082 Uiso calc R 1
H H27B 0.3843 0.3804 0.7765 0.082 Uiso calc R 1
H H27C 0.3570 0.4877 0.7050 0.082 Uiso calc R 1
C C28 0.6241(5) 0.2817(3) 0.7080(3) 0.0572(11) Uani d . 1
H H28A 0.5742 0.2749 0.7673 0.086 Uiso calc R 1
H H28B 0.7116 0.3211 0.6865 0.086 Uiso calc R 1
H H28C 0.6552 0.2195 0.7135 0.086 Uiso calc R 1
C C29 0.2131(4) 0.5267(2) 0.5845(2) 0.0397(8) Uani d . 1
H H29A 0.2770 0.5722 0.5840 0.048 Uiso calc R 1
H H29B 0.1708 0.5588 0.5278 0.048 Uiso calc R 1
C C30 0.0106(4) 0.5704(2) 0.6862(2) 0.0348(7) Uani d . 1
C C31 0.0182(4) 0.6691(3) 0.6408(3) 0.0450(9) Uani d . 1
H H31 0.0849 0.7014 0.5854 0.054 Uiso calc R 1
C C32 -0.0783(5) 0.7184(3) 0.6812(3) 0.0532(10) Uani d . 1
H H32 -0.0758 0.7850 0.6528 0.064 Uiso calc R 1
C C33 -0.1780(5) 0.6695(3) 0.7630(3) 0.0543(10) Uani d . 1
H H33 -0.2394 0.7043 0.7892 0.065 Uiso calc R 1
C C34 -0.1896(5) 0.5710(3) 0.8072(3) 0.0483(9) Uani d . 1
H H34 -0.2590 0.5390 0.8613 0.058 Uiso calc R 1
C C35 -0.0923(4) 0.5215(2) 0.7670(2) 0.0352(7) Uani d . 1
C C36 0.0341(4) 0.4132(2) 0.7252(2) 0.0354(7) Uani d . 1
C C37 -0.1577(5) 0.3435(3) 0.8688(2) 0.0467(9) Uani d . 1
H H37A -0.0956 0.2858 0.8821 0.056 Uiso calc R 1
H H37B -0.2494 0.3351 0.8516 0.056 Uiso calc R 1
C C38 -0.2015(4) 0.3533(2) 0.9565(2) 0.0378(8) Uani d . 1
C C39 -0.3555(4) 0.3596(3) 0.9918(2) 0.0428(8) Uani d . 1
C C40 -0.3936(5) 0.3647(3) 1.0746(3) 0.0512(10) Uani d . 1
H H40 -0.4955 0.3681 1.0987 0.061 Uiso calc R 1
C C41 -0.2854(5) 0.3648(3) 1.1216(3) 0.0551(11) Uani d . 1
C C42 -0.1360(5) 0.3599(3) 1.0847(3) 0.0562(11) Uani d . 1
H H42 -0.0615 0.3602 1.1158 0.067 Uiso calc R 1
C C43 -0.0920(5) 0.3546(3) 1.0029(3) 0.0476(9) Uani d . 1
C C44 -0.4816(6) 0.3626(4) 0.9437(3) 0.0674(13) Uani d . 1
H H44A -0.5773 0.3706 0.9775 0.101 Uiso calc R 1
H H44B -0.4810 0.3036 0.9407 0.101 Uiso calc R 1
H H44C -0.4670 0.4154 0.8820 0.101 Uiso calc R 1
C C45 -0.3321(8) 0.3671(5) 1.2128(4) 0.0882(18) Uani d . 1
H H45A -0.2740 0.4142 1.2127 0.132 Uiso calc R 1
H H45B -0.3138 0.3051 1.2627 0.132 Uiso calc R 1
H H45C -0.4382 0.3836 1.2209 0.132 Uiso calc R 1
C C46 0.0770(5) 0.3498(5) 0.9670(4) 0.0763(15) Uani d . 1
H H46A 0.1022 0.4025 0.9058 0.115 Uiso calc R 1
H H46B 0.1008 0.2904 0.9649 0.115 Uiso calc R 1
H H46C 0.1345 0.3536 1.0076 0.115 Uiso calc R 1
N N1 0.4866(4) -0.0091(2) 0.6736(2) 0.0413(7) Uani d . 1
N N2 0.5818(3) 0.1321(2) 0.5910(2) 0.0401(7) Uani d . 1
N N3 0.0871(3) 0.50137(19) 0.66392(18) 0.0324(6) Uani d . 1
N N4 -0.0745(3) 0.4250(2) 0.78901(18) 0.0368(6) Uani d . 1
Ag Ag1 0.33850(4) 0.12412(2) 0.75687(2) 0.05782(11) Uani d U 1
Ag Ag2 0.08166(4) 0.28508(2) 0.71305(2) 0.05102(10) Uani d U 1
Br Br1 0.23370(6) 0.17492(3) 0.87523(3) 0.06107(13) Uani d U 1
Br Br2 0.03633(6) 0.18830(4) 0.63827(4) 0.06531(14) Uani d . 1

loop_
_atom_site_aniso_label
_atom_site_aniso_U_11
_atom_site_aniso_U_22
_atom_site_aniso_U_33
_atom_site_aniso_U_12
_atom_site_aniso_U_13
_atom_site_aniso_U_23
C1 0.044(2) 0.038(2) 0.0444(19) 0.0038(16) -0.0029(16) -0.0234(17)
C2 0.063(3) 0.038(2) 0.052(2) 0.0009(18) -0.0031(19) -0.0274(18)
C3 0.070(3) 0.052(3) 0.062(3) 0.010(2) -0.006(2) -0.040(2)
C4 0.059(3) 0.062(3) 0.058(2) 0.005(2) 0.006(2) -0.039(2)
C5 0.049(2) 0.044(2) 0.052(2) -0.0028(18) 0.0089(18) -0.0268(19)
C6 0.041(2) 0.0358(19) 0.047(2) 0.0059(15) -0.0026(16) -0.0254(17)
C7 0.0358(19) 0.0365(19) 0.046(2) 0.0014(15) 0.0032(15) -0.0214(16)
C8 0.060(3) 0.043(2) 0.053(2) -0.0114(19) 0.0074(19) -0.0239(19)
C9 0.052(2) 0.0324(19) 0.043(2) -0.0011(16) -0.0006(17) -0.0139(16)
C10 0.053(2) 0.036(2) 0.049(2) -0.0012(17) 0.0005(18) -0.0124(17)
C11 0.052(3) 0.045(2) 0.047(2) 0.0014(19) 0.0066(19) -0.0096(19)
C12 0.078(3) 0.038(2) 0.040(2) 0.008(2) 0.000(2) -0.0071(18)
C13 0.076(3) 0.051(3) 0.057(3) 0.010(2) -0.023(2) -0.021(2)
C14 0.048(2) 0.042(2) 0.061(2) 0.0030(18) -0.004(2) -0.020(2)
C15 0.057(3) 0.076(3) 0.072(3) -0.006(2) -0.009(2) -0.031(3)
C16 0.126(5) 0.072(3) 0.049(3) 0.018(3) -0.011(3) -0.028(3)
C17 0.052(3) 0.095(4) 0.099(4) 0.011(3) -0.011(3) -0.055(4)
C18 0.0370(19) 0.0368(19) 0.058(2) -0.0014(15) 0.0087(17) -0.0280(18)
C19 0.0364(19) 0.0283(17) 0.0415(18) -0.0052(14) 0.0111(15) -0.0183(15)
C20 0.0367(18) 0.0379(18) 0.0315(16) -0.0071(14) 0.0056(14) -0.0204(15)
C21 0.0335(18) 0.0376(19) 0.0345(17) -0.0012(14) 0.0007(14) -0.0172(15)
C22 0.0323(17) 0.0317(17) 0.0344(16) 0.0004(14) 0.0048(14) -0.0173(14)
C23 0.0368(18) 0.0383(18) 0.0356(17) -0.0030(14) 0.0006(14) -0.0239(15)
C24 0.0298(17) 0.0383(18) 0.0380(17) 0.0011(14) -0.0013(14) -0.0186(15)
C25 0.066(3) 0.060(3) 0.047(2) -0.003(2) -0.0008(19) -0.037(2)
C26 0.055(3) 0.079(3) 0.054(2) 0.017(2) -0.018(2) -0.040(2)
C27 0.055(3) 0.069(3) 0.059(2) -0.001(2) -0.005(2) -0.046(2)
C28 0.052(3) 0.065(3) 0.058(2) 0.011(2) -0.019(2) -0.030(2)
C29 0.0398(19) 0.0339(18) 0.0363(17) 0.0015(15) 0.0075(15) -0.0152(15)
C30 0.0356(18) 0.0369(18) 0.0353(17) 0.0051(14) -0.0042(14) -0.0217(15)
C31 0.042(2) 0.037(2) 0.049(2) -0.0002(16) 0.0055(16) -0.0194(17)
C32 0.054(3) 0.035(2) 0.065(3) 0.0018(18) 0.003(2) -0.025(2)
C33 0.055(2) 0.046(2) 0.063(2) 0.0093(19) 0.005(2) -0.035(2)
C34 0.051(2) 0.044(2) 0.046(2) 0.0008(17) 0.0111(17) -0.0262(18)
C35 0.0380(19) 0.0347(18) 0.0352(17) 0.0015(14) -0.0026(14) -0.0203(15)
C36 0.0379(19) 0.0368(18) 0.0305(16) 0.0030(15) -0.0026(14) -0.0171(15)
C37 0.059(2) 0.042(2) 0.0355(18) -0.0104(18) 0.0114(17) -0.0206(17)
C38 0.045(2) 0.0366(19) 0.0291(16) -0.0020(15) -0.0013(14) -0.0151(15)
C39 0.043(2) 0.044(2) 0.0361(18) -0.0001(16) -0.0004(15) -0.0173(16)
C40 0.043(2) 0.060(3) 0.045(2) 0.0023(18) 0.0076(17) -0.027(2)
C41 0.069(3) 0.060(3) 0.039(2) 0.008(2) -0.0029(19) -0.029(2)
C42 0.062(3) 0.073(3) 0.048(2) 0.010(2) -0.023(2) -0.038(2)
C43 0.042(2) 0.052(2) 0.049(2) 0.0058(17) -0.0050(17) -0.0271(19)
C44 0.051(3) 0.091(4) 0.062(3) -0.006(2) -0.010(2) -0.037(3)
C45 0.105(5) 0.120(5) 0.061(3) 0.013(4) -0.006(3) -0.065(3)
C46 0.042(3) 0.112(4) 0.092(4) 0.010(3) -0.012(2) -0.064(4)
N1 0.0432(17) 0.0358(16) 0.0446(16) 0.0000(13) 0.0015(13) -0.0222(14)
N2 0.0422(17) 0.0322(15) 0.0458(16) 0.0025(13) 0.0046(13) -0.0236(14)
N3 0.0355(15) 0.0315(15) 0.0303(13) 0.0025(12) -0.0003(11) -0.0171(12)
N4 0.0428(17) 0.0378(16) 0.0303(14) 0.0005(13) 0.0026(12) -0.0202(13)
Ag1 0.0650(2) 0.04457(18) 0.05528(19) -0.00111(14) 0.01879(15) -0.02789(15)
Ag2 0.05568(19) 0.04125(17) 0.05746(18) -0.00389(13) 0.01033(14) -0.03131(15)
Br1 0.0725(3) 0.0597(3) 0.0449(2) 0.0130(2) -0.0003(2) -0.0265(2)
Br2 0.0615(3) 0.0765(3) 0.0779(3) -0.0068(2) 0.0034(2) -0.0569(3)

loop_
_atom_type_symbol
_atom_type_description
_atom_type_scat_dispersion_real
_atom_type_scat_dispersion_imag
_atom_type_scat_source
C C 0.0033 0.0016 'International Tables Vol C Tables 4.2.6.8 and 6.1.1.4'
H H 0.0000 0.0000 'International Tables Vol C Tables 4.2.6.8 and 6.1.1.4'
N N 0.0061 0.0033 'International Tables Vol C Tables 4.2.6.8 and 6.1.1.4'
Ag Ag -0.8971 1.1015 'International Tables Vol C Tables 4.2.6.8 and 6.1.1.4'
Br Br -0.2901 2.4595 'International Tables Vol C Tables 4.2.6.8 and 6.1.1.4'

loop_
_geom_angle_atom_site_label_1
_geom_angle_atom_site_label_2
_geom_angle_atom_site_label_3
_geom_angle
_geom_angle_publ_flag
C6 C1 C2 121.1(3) ?
C6 C1 N1 106.3(3) ?
C2 C1 N1 132.5(4) ?
C3 C2 C1 117.0(4) ?
C3 C2 H2 121.5 ?
C1 C2 H2 121.5 ?
C4 C3 C2 121.8(4) ?
C4 C3 H3 119.1 ?
C2 C3 H3 119.1 ?
C3 C4 C5 121.7(4) ?
C3 C4 H4 119.2 ?
C5 C4 H4 119.2 ?
C4 C5 C6 116.5(4) ?
C4 C5 H5 121.7 ?
C6 C5 H5 121.7 ?
C1 C6 C5 121.8(3) ?
C1 C6 N2 106.2(3) ?
C5 C6 N2 132.0(4) ?
N1 C7 N2 106.0(3) ?
N1 C7 Ag1 126.6(3) ?
N2 C7 Ag1 127.3(2) ?
N1 C8 C9 114.7(3) ?
N1 C8 H8A 108.6 ?
C9 C8 H8A 108.6 ?
N1 C8 H8B 108.6 ?
C9 C8 H8B 108.6 ?
H8A C8 H8B 107.6 ?
C14 C9 C10 119.9(4) ?
C14 C9 C8 120.0(4) ?
C10 C9 C8 120.0(4) ?
C11 C10 C9 118.6(4) ?
C11 C10 C15 118.9(4) ?
C9 C10 C15 122.5(4) ?
C12 C11 C10 122.1(4) ?
C12 C11 H11 119.0 ?
C10 C11 H11 119.0 ?
C13 C12 C11 118.5(4) ?
C13 C12 C16 121.1(5) ?
C11 C12 C16 120.4(5) ?
C12 C13 C14 122.0(4) ?
C12 C13 H13 119.0 ?
C14 C13 H13 119.0 ?
C13 C14 C9 118.7(4) ?
C13 C14 C17 120.0(4) ?
C9 C14 C17 121.3(4) ?
C10 C15 H15A 109.5 ?
C10 C15 H15B 109.5 ?
H15A C15 H15B 109.5 ?
C10 C15 H15C 109.5 ?
H15A C15 H15C 109.5 ?
H15B C15 H15C 109.5 ?
C12 C16 H16A 109.5 ?
C12 C16 H16B 109.5 ?
H16A C16 H16B 109.5 ?
C12 C16 H16C 109.5 ?
H16A C16 H16C 109.5 ?
H16B C16 H16C 109.5 ?
C14 C17 H17A 109.5 ?
C14 C17 H17B 109.5 ?
H17A C17 H17B 109.5 ?
C14 C17 H17C 109.5 ?
H17A C17 H17C 109.5 ?
H17B C17 H17C 109.5 ?
N2 C18 C19 116.2(3) ?
N2 C18 H18A 108.2 ?
C19 C18 H18A 108.2 ?
N2 C18 H18B 108.2 ?
C19 C18 H18B 108.2 ?
H18A C18 H18B 107.4 ?
C20 C19 C24 121.3(3) ?
C20 C19 C18 119.3(3) ?
C24 C19 C18 119.0(3) ?
C19 C20 C21 119.8(3) ?
C19 C20 C25 120.9(3) ?
C21 C20 C25 119.3(3) ?
C22 C21 C20 119.2(3) ?
C22 C21 C26 122.4(3) ?
C20 C21 C26 118.4(3) ?
C23 C22 C21 121.0(3) ?
C23 C22 C29 119.2(3) ?
C21 C22 C29 119.7(3) ?
C22 C23 C24 120.4(3) ?
C22 C23 C27 121.2(3) ?
C24 C23 C27 118.4(3) ?
C19 C24 C23 118.3(3) ?
C19 C24 C28 122.2(3) ?
C23 C24 C28 119.5(3) ?
C20 C25 H25A 109.5 ?
C20 C25 H25B 109.5 ?
H25A C25 H25B 109.5 ?
C20 C25 H25C 109.5 ?
H25A C25 H25C 109.5 ?
H25B C25 H25C 109.5 ?
C21 C26 H26A 109.5 ?
C21 C26 H26B 109.5 ?
H26A C26 H26B 109.5 ?
C21 C26 H26C 109.5 ?
H26A C26 H26C 109.5 ?
H26B C26 H26C 109.5 ?
C23 C27 H27A 109.5 ?
C23 C27 H27B 109.5 ?
H27A C27 H27B 109.5 ?
C23 C27 H27C 109.5 ?
H27A C27 H27C 109.5 ?
H27B C27 H27C 109.5 ?
C24 C28 H28A 109.5 ?
C24 C28 H28B 109.5 ?
H28A C28 H28B 109.5 ?
C24 C28 H28C 109.5 ?
H28A C28 H28C 109.5 ?
H28B C28 H28C 109.5 ?
N3 C29 C22 115.3(3) ?
N3 C29 H29A 108.4 ?
C22 C29 H29A 108.4 ?
N3 C29 H29B 108.4 ?
C22 C29 H29B 108.4 ?
H29A C29 H29B 107.5 ?
C31 C30 C35 122.0(3) ?
C31 C30 N3 131.5(3) ?
C35 C30 N3 106.4(3) ?
C30 C31 C32 117.2(4) ?
C30 C31 H31 121.4 ?
C32 C31 H31 121.4 ?
C33 C32 C31 120.8(4) ?
C33 C32 H32 119.6 ?
C31 C32 H32 119.6 ?
C34 C33 C32 122.3(3) ?
C34 C33 H33 118.9 ?
C32 C33 H33 118.9 ?
C33 C34 C35 116.9(4) ?
C33 C34 H34 121.6 ?
C35 C34 H34 121.6 ?
C30 C35 N4 105.9(3) ?
C30 C35 C34 120.8(3) ?
N4 C35 C34 133.2(3) ?
N3 C36 N4 106.1(3) ?
N3 C36 Ag2 127.1(2) ?
N4 C36 Ag2 126.1(3) ?
N4 C37 C38 115.1(3) ?
N4 C37 H37A 108.5 ?
C38 C37 H37A 108.5 ?
N4 C37 H37B 108.5 ?
C38 C37 H37B 108.5 ?
H37A C37 H37B 107.5 ?
C43 C38 C39 119.6(3) ?
C43 C38 C37 120.9(3) ?
C39 C38 C37 119.5(3) ?
C40 C39 C38 118.6(4) ?
C40 C39 C44 118.4(4) ?
C38 C39 C44 123.0(3) ?
C41 C40 C39 122.1(4) ?
C41 C40 H40 119.0 ?
C39 C40 H40 119.0 ?
C42 C41 C40 118.0(3) ?
C42 C41 C45 121.8(4) ?
C40 C41 C45 120.2(4) ?
C41 C42 C43 122.3(4) ?
C41 C42 H42 118.8 ?
C43 C42 H42 118.8 ?
C38 C43 C42 119.4(4) ?
C38 C43 C46 122.0(4) ?
C42 C43 C46 118.6(4) ?
C39 C44 H44A 109.5 ?
C39 C44 H44B 109.5 ?
H44A C44 H44B 109.5 ?
C39 C44 H44C 109.5 ?
H44A C44 H44C 109.5 ?
H44B C44 H44C 109.5 ?
C41 C45 H45A 109.5 ?
C41 C45 H45B 109.5 ?
H45A C45 H45B 109.5 ?
C41 C45 H45C 109.5 ?
H45A C45 H45C 109.5 ?
H45B C45 H45C 109.5 ?
C43 C46 H46A 109.5 ?
C43 C46 H46B 109.5 ?
H46A C46 H46B 109.5 ?
C43 C46 H46C 109.5 ?
H46A C46 H46C 109.5 ?
H46B C46 H46C 109.5 ?
C7 N1 C1 111.0(3) ?
C7 N1 C8 126.8(3) ?
C1 N1 C8 122.2(3) ?
C7 N2 C6 110.4(3) ?
C7 N2 C18 127.8(3) ?
C6 N2 C18 121.2(3) ?
C36 N3 C30 111.0(3) ?
C36 N3 C29 127.4(3) ?
C30 N3 C29 121.6(3) ?
C36 N4 C35 110.6(3) ?
C36 N4 C37 122.1(3) ?
C35 N4 C37 127.2(3) ?
Br1 Ag1 Br2 99.54(2) y
C7 Ag1 Br1 165.54(11) y
C7 Ag1 Br2 94.49(11) y
Br1 Ag2 Br2 113.43(2) y
C36 Ag2 Br1 98.21(9) y
C36 Ag2 Br2 147.61(9) y
Ag1 Br1 Ag2 70.769(15) y
Ag1 Br2 Ag2 61.358(14) y

loop_
_geom_bond_atom_site_label_1
_geom_bond_atom_site_label_2
_geom_bond_distance
_geom_bond_publ_flag
Ag1 Br1 2.4577(5) y
Ag1 Br2 3.4639(7) y
Ag2 Br1 2.9483(6) y
Ag2 Br2 2.5076(5) y
Ag1 C7 2.104(3) y
Ag2 C36 2.128(3) y
C1 C6 1.375(5) ?
C1 C2 1.383(5) ?
C1 N1 1.392(4) ?
C2 C3 1.382(6) ?
C2 H2 0.930 ?
C3 C4 1.370(7) ?
C3 H3 0.930 ?
C4 C5 1.381(5) ?
C4 H4 0.930 ?
C5 C6 1.391(5) ?
C5 H5 0.930 ?
C6 N2 1.399(4) ?
C7 N1 1.345(4) ?
C7 N2 1.354(5) ?
C8 N1 1.468(5) ?
C8 C9 1.507(5) ?
C8 H8A 0.970 ?
C8 H8B 0.970 ?
C9 C14 1.401(6) ?
C9 C10 1.401(6) ?
C10 C11 1.388(6) ?
C10 C15 1.509(7) ?
C11 C12 1.375(7) ?
C11 H11 0.930 ?
C12 C13 1.371(7) ?
C12 C16 1.503(6) ?
C13 C14 1.388(6) ?
C13 H13 0.930 ?
C14 C17 1.503(7) ?
C15 H15A 0.960 ?
C15 H15B 0.960 ?
C15 H15C 0.960 ?
C16 H16A 0.960 ?
C16 H16B 0.960 ?
C16 H16C 0.960 ?
C17 H17A 0.960 ?
C17 H17B 0.960 ?
C17 H17C 0.960 ?
C18 N2 1.472(5) ?
C18 C19 1.525(4) ?
C18 H18A 0.970 ?
C18 H18B 0.970 ?
C19 C20 1.388(5) ?
C19 C24 1.403(5) ?
C20 C21 1.405(5) ?
C20 C25 1.503(5) ?
C21 C22 1.398(5) ?
C21 C26 1.502(5) ?
C22 C23 1.377(5) ?
C22 C29 1.522(4) ?
C23 C24 1.414(5) ?
C23 C27 1.509(5) ?
C24 C28 1.504(5) ?
C25 H25A 0.960 ?
C25 H25B 0.960 ?
C25 H25C 0.960 ?
C26 H26A 0.960 ?
C26 H26B 0.960 ?
C26 H26C 0.960 ?
C27 H27A 0.960 ?
C27 H27B 0.960 ?
C27 H27C 0.960 ?
C28 H28A 0.960 ?
C28 H28B 0.960 ?
C28 H28C 0.960 ?
C29 N3 1.477(4) ?
C29 H29A 0.970 ?
C29 H29B 0.970 ?
C30 C31 1.378(5) ?
C30 C35 1.388(5) ?
C30 N3 1.388(4) ?
C31 C32 1.391(5) ?
C31 H31 0.930 ?
C32 C33 1.383(6) ?
C32 H32 0.930 ?
C33 C34 1.379(6) ?
C33 H33 0.930 ?
C34 C35 1.394(5) ?
C34 H34 0.930 ?
C35 N4 1.392(4) ?
C36 N3 1.346(4) ?
C36 N4 1.360(4) ?
C37 N4 1.472(5) ?
C37 C38 1.514(5) ?
C37 H37A 0.970 ?
C37 H37B 0.970 ?
C38 C43 1.381(6) ?
C38 C39 1.402(5) ?
C39 C40 1.394(5) ?
C39 C44 1.504(6) ?
C40 C41 1.371(6) ?
C40 H40 0.930 ?
C41 C42 1.370(6) ?
C41 C45 1.512(6) ?
C42 C43 1.383(5) ?
C42 H42 0.930 ?
C43 C46 1.523(6) ?
C44 H44A 0.960 ?
C44 H44B 0.960 ?
C44 H44C 0.960 ?
C45 H45A 0.960 ?
C45 H45B 0.960 ?
C45 H45C 0.960 ?
C46 H46A 0.960 ?
C46 H46B 0.960 ?
C46 H46C 0.960 ?

loop_
_geom_torsion_atom_site_label_1
_geom_torsion_atom_site_label_2
_geom_torsion_atom_site_label_3
_geom_torsion_atom_site_label_4
_geom_torsion
C6 C1 C2 C3 0.8(6)
N1 C1 C2 C3 -179.4(4)
C1 C2 C3 C4 0.0(7)
C2 C3 C4 C5 -0.8(7)
C3 C4 C5 C6 0.8(7)
C2 C1 C6 C5 -0.8(6)
N1 C1 C6 C5 179.4(4)
C2 C1 C6 N2 178.4(4)
N1 C1 C6 N2 -1.4(4)
C4 C5 C6 C1 0.0(6)
C4 C5 C6 N2 -179.0(4)
N1 C8 C9 C14 -65.1(5)
N1 C8 C9 C10 116.6(4)
C14 C9 C10 C11 2.5(6)
C8 C9 C10 C11 -179.2(4)
C14 C9 C10 C15 -177.5(4)
C8 C9 C10 C15 0.9(6)
C9 C10 C11 C12 0.7(6)
C15 C10 C11 C12 -179.3(4)
C10 C11 C12 C13 -3.4(6)
C10 C11 C12 C16 176.9(4)
C11 C12 C13 C14 3.0(7)
C16 C12 C13 C14 -177.2(4)
C12 C13 C14 C9 0.0(7)
C12 C13 C14 C17 -179.9(4)
C10 C9 C14 C13 -2.8(6)
C8 C9 C14 C13 178.8(4)
C10 C9 C14 C17 177.1(4)
C8 C9 C14 C17 -1.2(6)
N2 C18 C19 C20 -77.1(4)
N2 C18 C19 C24 110.0(4)
C24 C19 C20 C21 0.3(5)
C18 C19 C20 C21 -172.4(3)
C24 C19 C20 C25 -177.8(3)
C18 C19 C20 C25 9.5(5)
C19 C20 C21 C22 1.0(5)
C25 C20 C21 C22 179.1(3)
C19 C20 C21 C26 -178.2(3)
C25 C20 C21 C26 -0.1(5)
C20 C21 C22 C23 -1.8(5)
C26 C21 C22 C23 177.4(4)
C20 C21 C22 C29 174.7(3)
C26 C21 C22 C29 -6.2(5)
C21 C22 C23 C24 1.3(5)
C29 C22 C23 C24 -175.2(3)
C21 C22 C23 C27 -177.8(4)
C29 C22 C23 C27 5.7(5)
C20 C19 C24 C23 -0.8(5)
C18 C19 C24 C23 171.9(3)
C20 C19 C24 C28 177.4(4)
C18 C19 C24 C28 -9.9(5)
C22 C23 C24 C19 0.0(5)
C27 C23 C24 C19 179.2(3)
C22 C23 C24 C28 -178.2(3)
C27 C23 C24 C28 0.9(5)
C23 C22 C29 N3 -74.7(4)
C21 C22 C29 N3 108.7(4)
C35 C30 C31 C32 2.4(6)
N3 C30 C31 C32 178.3(4)
C30 C31 C32 C33 -0.6(7)
C31 C32 C33 C34 -1.5(7)
C32 C33 C34 C35 1.8(7)
C31 C30 C35 N4 176.0(3)
N3 C30 C35 N4 -0.9(4)
C31 C30 C35 C34 -2.1(6)
N3 C30 C35 C34 -179.0(3)
C33 C34 C35 C30 0.0(6)
C33 C34 C35 N4 -177.5(4)
N4 C37 C38 C43 -66.1(5)
N4 C37 C38 C39 115.0(4)
C43 C38 C39 C40 -1.4(6)
C37 C38 C39 C40 177.4(3)
C43 C38 C39 C44 177.6(4)
C37 C38 C39 C44 -3.6(6)
C38 C39 C40 C41 0.7(6)
C44 C39 C40 C41 -178.4(4)
C39 C40 C41 C42 0.2(7)
C39 C40 C41 C45 -178.0(4)
C40 C41 C42 C43 -0.3(7)
C45 C41 C42 C43 177.9(5)
C39 C38 C43 C42 1.3(6)
C37 C38 C43 C42 -177.5(4)
C39 C38 C43 C46 -178.9(4)
C37 C38 C43 C46 2.3(6)
C41 C42 C43 C38 -0.5(7)
C41 C42 C43 C46 179.7(5)
N2 C7 N1 C1 0.1(4)
Ag1 C7 N1 C1 -179.8(3)
N2 C7 N1 C8 179.1(4)
Ag1 C7 N1 C8 -0.8(6)
C6 C1 N1 C7 0.9(4)
C2 C1 N1 C7 -179.0(4)
C6 C1 N1 C8 -178.2(4)
C2 C1 N1 C8 2.0(7)
C9 C8 N1 C7 -28.3(6)
C9 C8 N1 C1 150.6(4)
N1 C7 N2 C6 -1.0(4)
Ag1 C7 N2 C6 178.8(3)
N1 C7 N2 C18 -172.2(3)
Ag1 C7 N2 C18 7.7(6)
C1 C6 N2 C7 1.6(4)
C5 C6 N2 C7 -179.4(4)
C1 C6 N2 C18 173.4(3)
C5 C6 N2 C18 -7.5(6)
C19 C18 N2 C7 -36.9(6)
C19 C18 N2 C6 152.8(3)
N4 C36 N3 C30 -1.7(4)
Ag2 C36 N3 C30 168.8(2)
N4 C36 N3 C29 175.9(3)
Ag2 C36 N3 C29 -13.7(5)
C31 C30 N3 C36 -174.8(4)
C35 C30 N3 C36 1.6(4)
C31 C30 N3 C29 7.5(6)
C35 C30 N3 C29 -176.1(3)
C22 C29 N3 C36 -13.0(5)
C22 C29 N3 C30 164.3(3)
N3 C36 N4 C35 1.1(4)
Ag2 C36 N4 C35 -169.5(2)
N3 C36 N4 C37 -179.0(3)
Ag2 C36 N4 C37 10.5(5)
C30 C35 N4 C36 -0.1(4)
C34 C35 N4 C36 177.6(4)
C30 C35 N4 C37 179.9(3)
C34 C35 N4 C37 -2.3(7)
C38 C37 N4 C36 146.5(3)
C38 C37 N4 C35 -33.6(5)
N1 C7 Ag1 Br1 106.2(5)
N2 C7 Ag1 Br1 -73.6(6)
N3 C36 Ag2 Br2 -74.8(4)
N4 C36 Ag2 Br2 93.8(3)
N3 C36 Ag2 Br1 117.4(3)
N4 C36 Ag2 Br1 -73.9(3)
C7 Ag1 Br1 Ag2 141.8(4)
C36 Ag2 Br1 Ag1 -149.98(10)
Br2 Ag2 Br1 Ag1 37.13(2)
